data_4133306
loop_
_publ_author_name
'Basnet, Prakash'
'Kc, Shekhar'
'Dhungana, Roshan K.'
'Shrestha, Bijay'
'Boyle, Timothy J.'
'Giri, Ramesh'

_publ_section_title
;
 Synergistic Bimetallic Ni/Ag and Ni/Cu Catalysis for Regioselective
 \g,\d-Diarylation of Alkenyl Ketimines: Addressing \b-H Elimination by in
 Situ Generation of Cationic Ni(II) Catalysts.
;
_journal_issue 46
_journal_name_full 'Journal of the American Chemical Society'
_journal_page_first 15586
_journal_page_last 15590
_journal_paper_doi 10.1021/jacs.8b09401
_journal_volume 140
_journal_year 2018
_chemical_formula_sum 'C27 H24 F3 N4 O4'
_chemical_formula_weight 525.50
_space_group_crystal_system monoclinic
_space_group_IT_number 14
_space_group_name_Hall '-P 2yn'
_space_group_name_H-M_alt 'P 1 21/n 1'
_atom_sites_solution_hydrogens geom
_audit_creation_method SHELXL-2013
_cell_angle_alpha 90
_cell_angle_beta 100.123(8)
_cell_angle_gamma 90
_cell_formula_units_Z 4
_cell_length_a 15.571(3)
_cell_length_b 9.728(2)
_cell_length_c 16.373(4)
_cell_measurement_reflns_used 9663
_cell_measurement_temperature 100(2)
_cell_measurement_theta_max 0.978
_cell_measurement_theta_min 0.968
_cell_volume 2441.5(9)
_computing_structure_refinement 'SHELXL-2013 (Sheldrick, 2013)'
_diffrn_ambient_temperature 100(2)
_diffrn_measured_fraction_theta_full 1.000
_diffrn_measured_fraction_theta_max 1.000
_diffrn_measurement_device_type 'Bruker APEX-II CCD'
_diffrn_measurement_method '\f and \w scans'
_diffrn_radiation_type MoK\a
_diffrn_radiation_wavelength 0.71073
_diffrn_reflns_av_R_equivalents 0.1711
_diffrn_reflns_av_unetI/netI 0.1459
_diffrn_reflns_Laue_measured_fraction_full 1.000
_diffrn_reflns_Laue_measured_fraction_max 1.000
_diffrn_reflns_limit_h_max 18
_diffrn_reflns_limit_h_min -18
_diffrn_reflns_limit_k_max 11
_diffrn_reflns_limit_k_min -11
_diffrn_reflns_limit_l_max 16
_diffrn_reflns_limit_l_min -19
_diffrn_reflns_number 35109
_diffrn_reflns_point_group_measured_fraction_full 1.000
_diffrn_reflns_point_group_measured_fraction_max 1.000
_diffrn_reflns_theta_full 25.242
_diffrn_reflns_theta_max 25.514
_diffrn_reflns_theta_min 1.665
_exptl_absorpt_coefficient_mu 0.113
_exptl_absorpt_correction_T_max 0.978
_exptl_absorpt_correction_T_min 0.939
_exptl_absorpt_correction_type multi-scan
_exptl_crystal_colour yellow
_exptl_crystal_density_diffrn 1.430
_exptl_crystal_description plate
_exptl_crystal_F_000 1092
_exptl_crystal_size_max 0.570
_exptl_crystal_size_mid 0.240
_exptl_crystal_size_min 0.194
_refine_diff_density_max 0.548
_refine_diff_density_min -0.298
_refine_diff_density_rms 0.077
_refine_ls_extinction_method none
_refine_ls_goodness_of_fit_ref 0.941
_refine_ls_hydrogen_treatment constr
_refine_ls_matrix_type full
_refine_ls_number_parameters 343
_refine_ls_number_reflns 4549
_refine_ls_number_restraints 0
_refine_ls_restrained_S_all 0.941
_refine_ls_R_factor_all 0.1836
_refine_ls_R_factor_gt 0.0697
_refine_ls_shift/su_max 0.000
_refine_ls_shift/su_mean 0.000
_refine_ls_structure_factor_coef Fsqd
_refine_ls_weighting_details 'w=1/[\s^2^(Fo^2^)+(0.1016P)^2^] where P=(Fo^2^+2Fc^2^)/3'
_refine_ls_weighting_scheme calc
_refine_ls_wR_factor_gt 0.1630
_refine_ls_wR_factor_ref 0.2188
_reflns_Friedel_coverage 0.000
_reflns_number_gt 1940
_reflns_number_total 4549
_reflns_threshold_expression 'I > 2\s(I)'
_cod_data_source_file ja8b09401_si_002.cif
_cod_data_source_block MONODATA
_cod_original_cell_volume 2441.6(9)
_cod_original_sg_symbol_H-M 'P 21/n'
_cod_database_code 4133306
_shelx_space_group_comment
;
The symmetry employed for this shelxl refinement is uniquely defined
by the following loop, which should always be used as a source of
symmetry information in preference to the above space-group names.
They are only intended as comments.
;
_shelxl_version_number 2013-4

loop_
_space_group_symop_operation_xyz
'x, y, z'
'-x+1/2, y+1/2, -z+1/2'
'-x, -y, -z'
'x-1/2, -y-1/2, z-1/2'

loop_
_atom_site_label
_atom_site_type_symbol
_atom_site_fract_x
_atom_site_fract_y
_atom_site_fract_z
_atom_site_U_iso_or_equiv
_atom_site_adp_type
_atom_site_occupancy
_atom_site_site_symmetry_order
_atom_site_calc_flag
_atom_site_refinement_flags_posn
_atom_site_refinement_flags_adp
C11 C 1.0127(3) 0.1420(4) 0.1128(3) 0.0371(12) Uani 1 1 d . .
C12 C 1.0929(3) 0.1347(5) 0.1645(3) 0.0409(12) Uani 1 1 d . .
H12 H 1.1256 0.2164 0.1785 0.049 Uiso 1 1 calc R U
C13 C 1.1267(3) 0.0085(5) 0.1964(3) 0.0444(13) Uani 1 1 d . .
H13 H 1.1826 0.0047 0.2307 0.053 Uiso 1 1 calc R U
C14 C 1.0787(3) -0.1105(4) 0.1780(3) 0.0378(12) Uani 1 1 d . .
C141 C 1.1109(3) -0.2445(5) 0.2149(3) 0.0495(13) Uani 1 1 d . .
F141 F 1.19711(19) -0.2557(3) 0.22950(18) 0.0655(9) Uani 1 1 d . .
F142 F 1.0871(2) -0.2651(3) 0.2897(2) 0.0729(10) Uani 1 1 d . .
F143 F 1.0803(2) -0.3528(3) 0.16776(19) 0.0762(11) Uani 1 1 d . .
C15 C 0.9978(3) -0.1033(5) 0.1270(3) 0.0415(12) Uani 1 1 d . .
H15 H 0.9641 -0.1845 0.1147 0.050 Uiso 1 1 calc R U
C16 C 0.9656(3) 0.0205(4) 0.0941(3) 0.0401(12) Uani 1 1 d . .
H16 H 0.9106 0.0233 0.0582 0.048 Uiso 1 1 calc R U
C21 C 0.8407(3) 0.4222(4) 0.0414(3) 0.0363(11) Uani 1 1 d . .
C111 C 0.9760(3) 0.2760(4) 0.0771(3) 0.0418(12) Uani 1 1 d . .
H11A H 0.9703 0.2722 0.0160 0.050 Uiso 1 1 calc R U
H11B H 1.0178 0.3503 0.0974 0.050 Uiso 1 1 calc R U
C121 C 0.8870(3) 0.3126(4) 0.0990(3) 0.0349(11) Uani 1 1 d . .
H121 H 0.8503 0.2278 0.0899 0.042 Uiso 1 1 calc R U
C131 C 0.8956(3) 0.3494(4) 0.1906(3) 0.0381(12) Uani 1 1 d . .
H13A H 0.9280 0.2751 0.2241 0.046 Uiso 1 1 calc R U
H13B H 0.9305 0.4347 0.2013 0.046 Uiso 1 1 calc R U
C22 C 0.7687(3) 0.3908(5) -0.0173(3) 0.0533(14) Uani 1 1 d . .
H22 H 0.7471 0.2992 -0.0210 0.064 Uiso 1 1 calc R U
C23 C 0.7269(3) 0.4898(6) -0.0713(3) 0.0579(15) Uani 1 1 d . .
H23 H 0.6780 0.4656 -0.1121 0.069 Uiso 1 1 calc R U
C24 C 0.7568(3) 0.6226(5) -0.0654(3) 0.0512(14) Uani 1 1 d . .
H24 H 0.7274 0.6912 -0.1011 0.061 Uiso 1 1 calc R U
C25 C 0.8278(3) 0.6560(5) -0.0089(3) 0.0432(12) Uani 1 1 d . .
H25 H 0.8487 0.7479 -0.0058 0.052 Uiso 1 1 calc R U
C26 C 0.8706(3) 0.5572(4) 0.0449(3) 0.0408(12) Uani 1 1 d . .
H26 H 0.9206 0.5821 0.0842 0.049 Uiso 1 1 calc R U
C31 C 0.8087(3) 0.3707(4) 0.2194(3) 0.0341(11) Uani 1 1 d . .
H31 H 0.7785 0.4491 0.1869 0.041 Uiso 1 1 calc R U
C32 C 0.7467(3) 0.2468(4) 0.2067(3) 0.0398(12) Uani 1 1 d . .
H32A H 0.7158 0.2421 0.1485 0.048 Uiso 1 1 calc R U
H32B H 0.7791 0.1600 0.2206 0.048 Uiso 1 1 calc R U
C33 C 0.6828(3) 0.2715(5) 0.2653(3) 0.0387(12) Uani 1 1 d . .
H33A H 0.6563 0.1842 0.2795 0.046 Uiso 1 1 calc R U
H33B H 0.6359 0.3354 0.2406 0.046 Uiso 1 1 calc R U
C34 C 0.7401(3) 0.3357(4) 0.3426(3) 0.0408(12) Uani 1 1 d . .
H34A H 0.7066 0.4043 0.3690 0.049 Uiso 1 1 calc R U
H34B H 0.7623 0.2641 0.3839 0.049 Uiso 1 1 calc R U
C35 C 0.8134(3) 0.4029(4) 0.3095(3) 0.0321(11) Uani 1 1 d . .
C41 C 0.9130(3) 0.6017(4) 0.4759(3) 0.0343(11) Uani 1 1 d . .
C42 C 0.9073(3) 0.6292(4) 0.5593(3) 0.0362(11) Uani 1 1 d . .
N421 N 0.8480(3) 0.5541(4) 0.6033(3) 0.0437(10) Uani 1 1 d . .
O421 O 0.7984(2) 0.4683(3) 0.5648(2) 0.0562(10) Uani 1 1 d . .
O422 O 0.8494(2) 0.5788(4) 0.6770(2) 0.0593(10) Uani 1 1 d . .
C43 C 0.9555(3) 0.7341(4) 0.6034(3) 0.0368(11) Uani 1 1 d . .
H43 H 0.9487 0.7541 0.6586 0.044 Uiso 1 1 calc R U
C44 C 1.0126(3) 0.8079(4) 0.5664(3) 0.0377(12) Uani 1 1 d . .
N441 N 1.0634(3) 0.9169(4) 0.6139(3) 0.0467(11) Uani 1 1 d . .
O441 O 1.1216(2) 0.9699(4) 0.5841(2) 0.0632(11) Uani 1 1 d . .
O442 O 1.0460(3) 0.9469(3) 0.6817(2) 0.0659(11) Uani 1 1 d . .
C45 C 1.0217(3) 0.7829(4) 0.4849(3) 0.0394(12) Uani 1 1 d . .
H45 H 1.0616 0.8355 0.4600 0.047 Uiso 1 1 calc R U
C46 C 0.9730(3) 0.6825(4) 0.4406(3) 0.0390(12) Uani 1 1 d . .
H46 H 0.9794 0.6662 0.3848 0.047 Uiso 1 1 calc R U
N461 N 0.8642(2) 0.5021(3) 0.4315(2) 0.0371(10) Uani 1 1 d . .
N462 N 0.8726(2) 0.4812(3) 0.3485(2) 0.0348(9) Uani 1 1 d . .

loop_
_atom_site_aniso_label
_atom_site_aniso_U_11
_atom_site_aniso_U_22
_atom_site_aniso_U_33
_atom_site_aniso_U_23
_atom_site_aniso_U_13
_atom_site_aniso_U_12
C11 0.039(3) 0.036(3) 0.038(3) -0.005(2) 0.012(2) 0.002(2)
C12 0.041(3) 0.040(3) 0.042(3) 0.000(2) 0.007(2) -0.004(2)
C13 0.040(3) 0.049(3) 0.042(3) -0.003(2) 0.000(2) -0.001(2)
C14 0.039(3) 0.035(3) 0.038(3) 0.003(2) 0.004(2) 0.000(2)
C141 0.048(3) 0.046(3) 0.053(4) 0.003(3) 0.004(3) 0.002(3)
F141 0.054(2) 0.0543(19) 0.085(2) 0.0118(16) 0.0031(17) 0.0132(15)
F142 0.087(2) 0.068(2) 0.067(2) 0.0249(17) 0.0227(18) 0.0113(18)
F143 0.089(2) 0.0390(18) 0.088(2) -0.0020(17) -0.020(2) 0.0042(17)
C15 0.043(3) 0.035(3) 0.046(3) -0.007(2) 0.004(2) -0.004(2)
C16 0.043(3) 0.036(3) 0.041(3) -0.003(2) 0.008(2) 0.005(2)
C21 0.033(3) 0.034(3) 0.044(3) -0.004(2) 0.013(2) 0.000(2)
C111 0.044(3) 0.038(3) 0.044(3) -0.002(2) 0.010(2) -0.001(2)
C121 0.033(3) 0.030(3) 0.042(3) 0.000(2) 0.009(2) -0.002(2)
C131 0.043(3) 0.030(2) 0.042(3) 0.003(2) 0.008(2) 0.001(2)
C22 0.058(3) 0.045(3) 0.054(3) 0.001(3) 0.001(3) -0.010(3)
C23 0.056(4) 0.063(4) 0.049(3) 0.009(3) -0.005(3) -0.010(3)
C24 0.051(3) 0.053(3) 0.052(3) 0.013(3) 0.014(3) 0.005(3)
C25 0.050(3) 0.032(3) 0.049(3) 0.002(2) 0.015(3) 0.002(2)
C26 0.044(3) 0.033(3) 0.044(3) -0.004(2) 0.004(2) -0.003(2)
C31 0.038(3) 0.025(2) 0.040(3) 0.000(2) 0.010(2) 0.002(2)
C32 0.044(3) 0.036(3) 0.039(3) -0.003(2) 0.008(2) 0.001(2)
C33 0.036(3) 0.034(3) 0.047(3) -0.001(2) 0.009(2) -0.004(2)
C34 0.044(3) 0.035(3) 0.045(3) -0.001(2) 0.011(2) 0.000(2)
C35 0.036(3) 0.022(2) 0.039(3) -0.001(2) 0.007(2) 0.003(2)
C41 0.035(3) 0.033(3) 0.034(3) 0.005(2) 0.002(2) 0.009(2)
C42 0.039(3) 0.035(3) 0.036(3) 0.006(2) 0.011(2) 0.005(2)
N421 0.051(3) 0.043(3) 0.037(3) -0.001(2) 0.011(2) 0.004(2)
O421 0.066(2) 0.052(2) 0.052(2) -0.0075(18) 0.0126(19) -0.0209(19)
O422 0.076(3) 0.061(2) 0.045(2) -0.0061(18) 0.022(2) -0.010(2)
C43 0.039(3) 0.037(3) 0.032(3) 0.001(2) 0.001(2) 0.009(2)
C44 0.037(3) 0.034(3) 0.038(3) -0.004(2) -0.003(2) 0.004(2)
N441 0.057(3) 0.035(2) 0.045(3) -0.001(2) 0.001(2) -0.003(2)
O441 0.064(3) 0.057(2) 0.070(3) -0.0184(19) 0.017(2) -0.020(2)
O442 0.101(3) 0.048(2) 0.049(2) -0.0130(18) 0.015(2) -0.018(2)
C45 0.040(3) 0.032(3) 0.045(3) 0.004(2) 0.005(2) -0.001(2)
C46 0.042(3) 0.040(3) 0.034(3) 0.000(2) 0.003(2) 0.004(2)
N461 0.042(2) 0.031(2) 0.035(2) -0.0015(17) -0.0016(19) 0.0057(17)
N462 0.039(2) 0.030(2) 0.036(2) 0.0008(17) 0.0076(19) 0.0013(18)

loop_
_atom_type_symbol
_atom_type_description
_atom_type_scat_dispersion_real
_atom_type_scat_dispersion_imag
_atom_type_scat_source
C C 0.0033 0.0016 'International Tables Vol C Tables 4.2.6.8 and 6.1.1.4'
H H 0.0000 0.0000 'International Tables Vol C Tables 4.2.6.8 and 6.1.1.4'
N N 0.0061 0.0033 'International Tables Vol C Tables 4.2.6.8 and 6.1.1.4'
O O 0.0106 0.0060 'International Tables Vol C Tables 4.2.6.8 and 6.1.1.4'
F F 0.0171 0.0103 'International Tables Vol C Tables 4.2.6.8 and 6.1.1.4'

loop_
_geom_angle_atom_site_label_1
_geom_angle_atom_site_label_2
_geom_angle_atom_site_label_3
_geom_angle
C12 C11 C16 118.3(4)
C12 C11 C111 121.6(4)
C16 C11 C111 120.1(4)
C11 C12 C13 120.9(4)
C14 C13 C12 120.0(4)
C13 C14 C15 119.2(4)
C13 C14 C141 121.0(4)
C15 C14 C141 119.7(4)
F141 C141 F143 106.6(4)
F141 C141 F142 104.7(4)
F143 C141 F142 106.0(4)
F141 C141 C14 113.9(4)
F143 C141 C14 113.2(4)
F142 C141 C14 111.7(4)
C16 C15 C14 120.6(4)
C15 C16 C11 120.9(4)
C22 C21 C26 117.6(4)
C22 C21 C121 121.1(4)
C26 C21 C121 121.3(4)
C11 C111 C121 114.1(4)
C21 C121 C131 113.3(4)
C21 C121 C111 111.6(4)
C131 C121 C111 110.9(3)
C31 C131 C121 114.0(3)
C21 C22 C23 121.5(5)
C24 C23 C22 119.5(5)
C25 C24 C23 120.1(5)
C24 C25 C26 120.7(5)
C21 C26 C25 120.5(4)
C35 C31 C131 116.2(4)
C35 C31 C32 102.6(4)
C131 C31 C32 115.1(3)
C33 C32 C31 104.9(3)
C32 C33 C34 103.6(3)
C35 C34 C33 104.2(4)
N462 C35 C31 121.6(4)
N462 C35 C34 127.5(4)
C31 C35 C34 111.0(4)
N461 C41 C42 121.9(4)
N461 C41 C46 121.5(4)
C42 C41 C46 116.6(4)
C43 C42 C41 121.4(4)
C43 C42 N421 116.1(4)
C41 C42 N421 122.4(4)
O422 N421 O421 122.5(4)
O422 N421 C42 118.9(4)
O421 N421 C42 118.6(4)
C44 C43 C42 119.4(4)
C43 C44 C45 121.3(4)
C43 C44 N441 118.7(4)
C45 C44 N441 120.1(4)
O441 N441 O442 124.2(4)
O441 N441 C44 117.7(4)
O442 N441 C44 118.0(5)
C46 C45 C44 119.7(5)
C45 C46 C41 121.6(4)
C41 N461 N462 118.8(4)
C35 N462 N461 112.9(4)

loop_
_geom_bond_atom_site_label_1
_geom_bond_atom_site_label_2
_geom_bond_distance
C11 C12 1.382(6)
C11 C16 1.396(6)
C11 C111 1.500(6)
C12 C13 1.400(6)
C13 C14 1.383(6)
C14 C15 1.385(6)
C14 C141 1.486(6)
C141 F141 1.325(5)
C141 F143 1.343(5)
C141 F142 1.356(6)
C15 C16 1.378(6)
C21 C22 1.378(6)
C21 C26 1.391(6)
C21 C121 1.519(6)
C111 C121 1.533(6)
C121 C131 1.525(6)
C131 C31 1.523(6)
C22 C23 1.389(6)
C23 C24 1.371(7)
C24 C25 1.351(6)
C25 C26 1.392(6)
C31 C35 1.497(6)
C31 C32 1.535(6)
C32 C33 1.517(6)
C33 C34 1.546(6)
C34 C35 1.498(6)
C35 N462 1.276(5)
C41 N461 1.361(5)
C41 C42 1.409(6)
C41 C46 1.420(6)
C42 C43 1.391(6)
C42 N421 1.462(6)
N421 O422 1.226(4)
N421 O421 1.233(5)
C43 C44 1.364(6)
C44 C45 1.389(6)
C44 N441 1.463(6)
N441 O441 1.216(5)
N441 O442 1.223(5)
C45 C46 1.364(6)
N461 N462 1.404(5)
